data_1532434
loop_
_publ_author_name
'Zheng, C.'
'Simon, A.'
'Mattausch, H.J.'

_publ_section_title
;
 Reduced lanthanum halides with Ga as interstitials: La10 Cl4 Ga5, La10
 Br4 Ga5 and La3 Br3 Ga
;
_journal_name_full 'Journal of Alloys Compd.'
_journal_page_first 165
_journal_page_last 172
_journal_volume 338
_journal_year 2002
_chemical_formula_sum 'Cl4 Ga5 La10'
_chemical_name_systematic 'La10 Ga5 Cl4'
_space_group_IT_number 140
_symmetry_space_group_name_Hall '-I 4 2c'
_symmetry_space_group_name_H-M 'I 4/m c m'
_cell_angle_alpha 90
_cell_angle_beta 90
_cell_angle_gamma 90
_cell_formula_units_Z 4
_cell_length_a 8.0469
_cell_length_b 8.0469
_cell_length_c 32.047
_cell_volume 2075.127
_citation_journal_id_ASTM JALCEU
_cod_data_source_file Zheng_JALCEU_2002_466.cif
_cod_data_source_block Cl4Ga5La10
_cod_original_cell_volume 2075.126
_cod_database_code 1532434

loop_
_symmetry_equiv_pos_as_xyz
x,y,z
-y,x,z
-x,-y,z
y,-x,z
x,-y,-z+1/2
y,x,-z+1/2
-x,y,-z+1/2
-y,-x,-z+1/2
-x,-y,-z
y,-x,-z
x,y,-z
-y,x,-z
-x,y,z-1/2
-y,-x,z-1/2
x,-y,z-1/2
y,x,z-1/2
x+1/2,y+1/2,z+1/2
-y+1/2,x+1/2,z+1/2
-x+1/2,-y+1/2,z+1/2
y+1/2,-x+1/2,z+1/2
x+1/2,-y+1/2,-z+1
y+1/2,x+1/2,-z+1
-x+1/2,y+1/2,-z+1
-y+1/2,-x+1/2,-z+1
-x+1/2,-y+1/2,-z+1/2
y+1/2,-x+1/2,-z+1/2
x+1/2,y+1/2,-z+1/2
-y+1/2,x+1/2,-z+1/2
-x+1/2,y+1/2,z
-y+1/2,-x+1/2,z
x+1/2,-y+1/2,z
y+1/2,x+1/2,z

loop_
_atom_site_label
_atom_site_type_symbol
_atom_site_fract_x
_atom_site_fract_y
_atom_site_fract_z
_atom_site_occupancy
_atom_site_U_iso_or_equiv
Ga1 Ga 0.3801 0.1199 0.3679 1 0.0
Cl1 Cl 0 0 0.9457 1 0.0
Cl2 Cl 0.8605 0.3605 0.5 1 0.0
La1 La 0.6745 0.1745 0.4311 1 0.0
La2 La 0.6668 0.1668 0.2972 1 0.0
La3 La 0.5 0.5 0.3496 1 0.0
Ga2 Ga 0.5 0.5 0.25 1 0.0
